data_4119667
loop_
_publ_author_name
'Xin Xu'
'Gerald Kehr'
'Constantin G. Daniliuc'
'Gerhard Erker'

_publ_section_title
;
 Reactions of a Cationic Geminal Zr+/P Pair with Small Molecules
;
_journal_name_full 'Journal of the American Chemical Society'
_journal_page_first 6465
_journal_page_last 6476
_journal_paper_doi 10.1021/ja3110076
_journal_volume 135
_journal_year 2013
_chemical_formula_sum 'C70 H58 B F20 O P Zr'
_chemical_formula_weight 1428.16
_chemical_name_systematic
; 
 ? 
;
_space_group_IT_number 2
_symmetry_cell_setting triclinic
_symmetry_space_group_name_Hall '-P 1'
_symmetry_space_group_name_H-M 'P -1'
_atom_sites_solution_hydrogens geom
_atom_sites_solution_primary direct
_atom_sites_solution_secondary difmap
_audit_creation_method SHELXL-97
_cell_angle_alpha 84.3210(10)
_cell_angle_beta 82.779(2)
_cell_angle_gamma 83.515(2)
_cell_formula_units_Z 2
_cell_length_a 10.6759(2)
_cell_length_b 15.4536(3)
_cell_length_c 19.3351(5)
_cell_measurement_reflns_used 9449
_cell_measurement_temperature 223(2)
_cell_measurement_theta_max 28.28
_cell_measurement_theta_min 4.08
_cell_volume 3132.73(12)
_computing_cell_refinement 'Collect (Nonius B.V., 1998)'
_computing_data_collection 'Collect (Nonius B.V., 1998)'
_computing_data_reduction 'Denzo-SMN (Otwinowski & Minor, 1997)'
_computing_molecular_graphics 'XP (BrukerAXS, 2000)'
_computing_publication_material 'SHELXL-97 (Sheldrick, 1997)'
_computing_structure_refinement 'SHELXL-97 (Sheldrick, 1997)'
_computing_structure_solution 'SHELXS-97 (Sheldrick, 1990)'
_diffrn_ambient_temperature 223(2)
_diffrn_measured_fraction_theta_full 0.972
_diffrn_measured_fraction_theta_max 0.972
_diffrn_measurement_device_type 'Nonius KappaCCD APEXII'
_diffrn_measurement_method '\w and \f scans'
_diffrn_radiation_monochromator 'Montel mirror'
_diffrn_radiation_source 'rotating anode Nonius FR591'
_diffrn_radiation_type MoK\a
_diffrn_radiation_wavelength 0.71073
_diffrn_reflns_av_R_equivalents 0.052
_diffrn_reflns_av_sigmaI/netI 0.0452
_diffrn_reflns_limit_h_max 12
_diffrn_reflns_limit_h_min -12
_diffrn_reflns_limit_k_max 18
_diffrn_reflns_limit_k_min -18
_diffrn_reflns_limit_l_max 22
_diffrn_reflns_limit_l_min -22
_diffrn_reflns_number 32038
_diffrn_reflns_theta_full 25.00
_diffrn_reflns_theta_max 25.00
_diffrn_reflns_theta_min 4.12
_exptl_absorpt_coefficient_mu 0.306
_exptl_absorpt_correction_T_max 0.9909
_exptl_absorpt_correction_T_min 0.9414
_exptl_absorpt_correction_type multi-scan
_exptl_absorpt_process_details 'Denzo (Otwinowski, Borek, Majewski & Minor, 2003)'
_exptl_crystal_colour yellow
_exptl_crystal_density_diffrn 1.514
_exptl_crystal_description plate
_exptl_crystal_F_000 1452
_exptl_crystal_size_max 0.20
_exptl_crystal_size_mid 0.12
_exptl_crystal_size_min 0.03
_refine_diff_density_max 2.928
_refine_diff_density_min -0.698
_refine_diff_density_rms 0.099
_refine_ls_extinction_method none
_refine_ls_goodness_of_fit_ref 1.097
_refine_ls_hydrogen_treatment constr
_refine_ls_matrix_type full
_refine_ls_number_parameters 904
_refine_ls_number_reflns 10726
_refine_ls_number_restraints 118
_refine_ls_restrained_S_all 1.093
_refine_ls_R_factor_all 0.1081
_refine_ls_R_factor_gt 0.0878
_refine_ls_shift/su_max 0.001
_refine_ls_shift/su_mean 0.000
_refine_ls_structure_factor_coef Fsqd
_refine_ls_weighting_details 'calc w=1/[\s^2^(Fo^2^)+(0.1056P)^2^+11.5042P] where P=(Fo^2^+2Fc^2^)/3'
_refine_ls_weighting_scheme calc
_refine_ls_wR_factor_gt 0.2203
_refine_ls_wR_factor_ref 0.2423
_reflns_number_gt 8666
_reflns_number_total 10726
_reflns_threshold_expression >2sigma(I)
_cod_data_source_file ja3110076_si_003.cif
_cod_data_source_block erk6762
_cod_database_code 4119667

loop_
_symmetry_equiv_pos_as_xyz
'x, y, z'
'-x, -y, -z'

loop_
_atom_site_label
_atom_site_type_symbol
_atom_site_fract_x
_atom_site_fract_y
_atom_site_fract_z
_atom_site_U_iso_or_equiv
_atom_site_adp_type
_atom_site_occupancy
_atom_site_symmetry_multiplicity
_atom_site_calc_flag
_atom_site_refinement_flags
_atom_site_disorder_assembly
_atom_site_disorder_group
Zr1 Zr 0.38806(5) 0.77150(4) 0.34369(3) 0.0413(2) Uani 1 1 d . . .
P1 P 0.40511(17) 0.82015(12) 0.19250(9) 0.0524(4) Uani 1 1 d . . .
O1 O 0.3716(4) 0.8719(3) 0.2577(2) 0.0540(11) Uani 1 1 d . . .
B1 B 1.1967(6) 0.2657(4) 0.3100(4) 0.0401(14) Uani 1 1 d . . .
C1 C 0.4453(6) 0.7139(5) 0.2320(3) 0.0496(15) Uani 1 1 d . . .
C2 C 0.4919(6) 0.6415(4) 0.2023(4) 0.0554(16) Uani 1 1 d . . .
C3 C 0.4910(8) 0.5537(5) 0.2400(4) 0.0667(19) Uani 1 1 d . . .
H3A H 0.4552 0.5589 0.2882 0.100 Uiso 1 1 calc R . .
H3B H 0.5772 0.5257 0.2387 0.100 Uiso 1 1 calc R . .
H3C H 0.4402 0.5188 0.2178 0.100 Uiso 1 1 calc R . .
C31 C 0.5568(7) 0.6395(5) 0.1285(4) 0.0584(17) Uani 1 1 d . . .
C32 C 0.6776(8) 0.6624(7) 0.1130(4) 0.082(3) Uani 1 1 d . . .
H32 H 0.7183 0.6792 0.1492 0.098 Uiso 1 1 calc R . .
C33 C 0.7431(10) 0.6621(7) 0.0461(5) 0.091(3) Uani 1 1 d U . .
H33 H 0.8261 0.6787 0.0379 0.110 Uiso 1 1 calc R . .
C34 C 0.6876(11) 0.6380(7) -0.0074(5) 0.091(3) Uani 1 1 d . . .
H34 H 0.7310 0.6377 -0.0528 0.109 Uiso 1 1 calc R . .
C35 C 0.5678(12) 0.6143(8) 0.0063(5) 0.103(3) Uani 1 1 d . . .
H35 H 0.5278 0.5989 -0.0307 0.123 Uiso 1 1 calc R . .
C36 C 0.5016(9) 0.6121(7) 0.0740(5) 0.087(3) Uani 1 1 d . . .
H36 H 0.4205 0.5922 0.0823 0.104 Uiso 1 1 calc R . .
C11 C 0.5140(6) 0.8114(5) 0.4364(3) 0.0546(16) Uani 1 1 d . . .
C12 C 0.5486(6) 0.7202(4) 0.4315(3) 0.0511(15) Uani 1 1 d . . .
C13 C 0.6153(7) 0.7104(5) 0.3641(4) 0.0605(18) Uani 1 1 d . . .
C14 C 0.6231(6) 0.7964(5) 0.3292(3) 0.0583(18) Uani 1 1 d . . .
C15 C 0.5574(7) 0.8572(5) 0.3739(4) 0.0596(18) Uani 1 1 d . . .
C16 C 0.2234(6) 0.7417(4) 0.4484(3) 0.0466(14) Uani 1 1 d . . .
C17 C 0.2330(6) 0.6711(4) 0.4083(3) 0.0484(14) Uani 1 1 d . . .
C18 C 0.1826(6) 0.7021(4) 0.3432(3) 0.0495(15) Uani 1 1 d . . .
C19 C 0.1499(6) 0.7918(4) 0.3438(3) 0.0486(14) Uani 1 1 d . . .
C20 C 0.1767(6) 0.8181(4) 0.4081(4) 0.0513(15) Uani 1 1 d . . .
C21 C 0.4683(8) 0.8557(6) 0.5033(5) 0.081(2) Uani 1 1 d . . .
H21A H 0.5330 0.8902 0.5137 0.121 Uiso 1 1 calc R . .
H21B H 0.4521 0.8115 0.5418 0.121 Uiso 1 1 calc R . .
H21C H 0.3908 0.8934 0.4972 0.121 Uiso 1 1 calc R . .
C22 C 0.5458(8) 0.6492(6) 0.4884(5) 0.078(2) Uani 1 1 d . . .
H22A H 0.5142 0.5989 0.4728 0.117 Uiso 1 1 calc R . .
H22B H 0.4905 0.6690 0.5287 0.117 Uiso 1 1 calc R . .
H22C H 0.6309 0.6331 0.5012 0.117 Uiso 1 1 calc R . .
C23 C 0.6848(8) 0.6263(6) 0.3407(5) 0.082(3) Uani 1 1 d . . .
H23A H 0.7646 0.6152 0.3606 0.123 Uiso 1 1 calc R . .
H23B H 0.7013 0.6308 0.2900 0.123 Uiso 1 1 calc R . .
H23C H 0.6334 0.5786 0.3562 0.123 Uiso 1 1 calc R . .
C24 C 0.7041(8) 0.8184(8) 0.2626(4) 0.088(3) Uani 1 1 d . . .
H24A H 0.6958 0.8813 0.2514 0.133 Uiso 1 1 calc R . .
H24B H 0.6771 0.7902 0.2251 0.133 Uiso 1 1 calc R . .
H24C H 0.7920 0.7981 0.2678 0.133 Uiso 1 1 calc R . .
C25 C 0.5483(10) 0.9543(6) 0.3597(5) 0.089(3) Uani 1 1 d . . .
H25A H 0.4616 0.9787 0.3720 0.134 Uiso 1 1 calc R . .
H25B H 0.5735 0.9694 0.3104 0.134 Uiso 1 1 calc R . .
H25C H 0.6040 0.9780 0.3873 0.134 Uiso 1 1 calc R . .
C26 C 0.2278(7) 0.7351(6) 0.5261(4) 0.068(2) Uani 1 1 d . . .
H26A H 0.1506 0.7132 0.5499 0.103 Uiso 1 1 calc R . .
H26B H 0.2352 0.7924 0.5407 0.103 Uiso 1 1 calc R . .
H26C H 0.3004 0.6953 0.5380 0.103 Uiso 1 1 calc R . .
C27 C 0.2661(8) 0.5762(5) 0.4320(4) 0.0655(19) Uani 1 1 d . . .
H27A H 0.3337 0.5510 0.3994 0.098 Uiso 1 1 calc R . .
H27B H 0.1920 0.5448 0.4338 0.098 Uiso 1 1 calc R . .
H27C H 0.2941 0.5718 0.4782 0.098 Uiso 1 1 calc R . .
C28 C 0.1498(8) 0.6416(5) 0.2930(4) 0.0660(19) Uani 1 1 d . . .
H28A H 0.0960 0.5996 0.3182 0.099 Uiso 1 1 calc R . .
H28B H 0.2272 0.6109 0.2717 0.099 Uiso 1 1 calc R . .
H28C H 0.1054 0.6754 0.2569 0.099 Uiso 1 1 calc R . .
C29 C 0.0815(6) 0.8513(5) 0.2913(4) 0.0636(19) Uani 1 1 d . . .
H29A H 0.0677 0.8185 0.2531 0.095 Uiso 1 1 calc R . .
H29B H 0.1322 0.8986 0.2731 0.095 Uiso 1 1 calc R . .
H29C H 0.0003 0.8753 0.3137 0.095 Uiso 1 1 calc R . .
C30 C 0.1445(8) 0.9089(5) 0.4311(5) 0.073(2) Uani 1 1 d . . .
H30A H 0.1910 0.9496 0.3991 0.109 Uiso 1 1 calc R . .
H30B H 0.1675 0.9103 0.4779 0.109 Uiso 1 1 calc R . .
H30C H 0.0541 0.9255 0.4312 0.109 Uiso 1 1 calc R . .
C51 C 0.5101(7) 0.8822(5) 0.1315(4) 0.0625(18) Uani 1 1 d . . .
C52 C 0.5447(10) 0.9598(6) 0.1502(5) 0.088(3) Uani 1 1 d . . .
H52 H 0.5130 0.9804 0.1938 0.105 Uiso 1 1 calc R . .
C53 C 0.6280(14) 1.0072(9) 0.1026(6) 0.130(5) Uani 1 1 d . . .
H53 H 0.6540 1.0592 0.1149 0.156 Uiso 1 1 calc R . .
C54 C 0.6696(13) 0.9789(10) 0.0408(7) 0.130(5) Uani 1 1 d . . .
H54 H 0.7285 1.0096 0.0105 0.156 Uiso 1 1 calc R . .
C55 C 0.6286(12) 0.9055(9) 0.0198(6) 0.117(4) Uani 1 1 d . . .
H55 H 0.6553 0.8891 -0.0257 0.141 Uiso 1 1 calc R . .
C56 C 0.5494(9) 0.8560(7) 0.0643(4) 0.086(3) Uani 1 1 d . . .
H56 H 0.5221 0.8055 0.0501 0.103 Uiso 1 1 calc R . .
C41 C 0.2697(7) 0.8197(5) 0.1449(4) 0.0569(17) Uani 1 1 d . . .
C42 C 0.2251(8) 0.7467(6) 0.1295(4) 0.069(2) Uani 1 1 d . . .
H42 H 0.2677 0.6919 0.1422 0.083 Uiso 1 1 calc R . .
C43 C 0.1169(10) 0.7506(6) 0.0949(5) 0.085(3) Uani 1 1 d . . .
H43 H 0.0835 0.6992 0.0870 0.102 Uiso 1 1 calc R . .
C44 C 0.0608(10) 0.8310(7) 0.0728(5) 0.091(3) Uani 1 1 d . . .
H44 H -0.0097 0.8345 0.0477 0.109 Uiso 1 1 calc R . .
C45 C 0.1051(9) 0.9055(6) 0.0865(5) 0.080(2) Uani 1 1 d . . .
H45 H 0.0647 0.9601 0.0714 0.096 Uiso 1 1 calc R . .
C46 C 0.2083(8) 0.9012(6) 0.1222(4) 0.069(2) Uani 1 1 d . . .
H46 H 0.2387 0.9530 0.1318 0.083 Uiso 1 1 calc R . .
C91 C 1.1668(6) 0.2665(4) 0.3962(3) 0.0474(14) Uani 1 1 d . . .
F92 F 1.2503(4) 0.1178(3) 0.4055(2) 0.0656(11) Uani 1 1 d . . .
C92 C 1.1997(6) 0.1905(5) 0.4369(4) 0.0553(17) Uani 1 1 d . . .
F93 F 1.2130(5) 0.1055(4) 0.5453(3) 0.0914(16) Uani 1 1 d . . .
C93 C 1.1821(7) 0.1836(6) 0.5097(4) 0.066(2) Uani 1 1 d . . .
F94 F 1.1174(4) 0.2491(4) 0.6143(2) 0.0911(17) Uani 1 1 d . . .
C94 C 1.1337(7) 0.2558(6) 0.5441(4) 0.066(2) Uani 1 1 d . . .
F95 F 1.0591(4) 0.4029(4) 0.5404(2) 0.0811(14) Uani 1 1 d . . .
C95 C 1.1036(6) 0.3316(5) 0.5069(4) 0.0559(17) Uani 1 1 d . . .
F96 F 1.0882(4) 0.4159(3) 0.40276(19) 0.0564(9) Uani 1 1 d . . .
C96 C 1.1197(6) 0.3374(5) 0.4343(3) 0.0497(15) Uani 1 1 d . . .
C61 C 1.3529(5) 0.2550(4) 0.2978(3) 0.0424(13) Uani 1 1 d . . .
F62 F 1.3514(3) 0.3923(2) 0.34138(19) 0.0503(8) Uani 1 1 d . . .
C62 C 1.4172(5) 0.3197(4) 0.3183(3) 0.0420(13) Uani 1 1 d . . .
F63 F 1.6013(3) 0.3808(3) 0.3377(2) 0.0588(10) Uani 1 1 d . . .
C63 C 1.5467(6) 0.3151(4) 0.3167(3) 0.0466(14) Uani 1 1 d . . .
F64 F 1.7468(3) 0.2371(3) 0.2915(3) 0.0737(12) Uani 1 1 d . . .
C64 C 1.6210(6) 0.2424(4) 0.2937(4) 0.0520(15) Uani 1 1 d . . .
F65 F 1.6343(4) 0.1075(3) 0.2479(3) 0.0767(13) Uani 1 1 d . . .
C65 C 1.5625(6) 0.1769(5) 0.2727(4) 0.0564(16) Uani 1 1 d . . .
F66 F 1.3844(4) 0.1135(2) 0.2559(2) 0.0647(11) Uani 1 1 d . . .
C66 C 1.4319(6) 0.1838(4) 0.2763(4) 0.0486(14) Uani 1 1 d . . .
C71 C 1.1262(6) 0.1897(4) 0.2791(3) 0.0435(13) Uani 1 1 d . . .
F72 F 1.2360(4) 0.2216(3) 0.16727(19) 0.0582(9) Uani 1 1 d . . .
C72 C 1.1481(6) 0.1786(4) 0.2077(3) 0.0482(14) Uani 1 1 d . . .
F73 F 1.1095(5) 0.1178(3) 0.1059(2) 0.0771(13) Uani 1 1 d . . .
C73 C 1.0835(7) 0.1243(5) 0.1751(4) 0.0589(17) Uani 1 1 d . . .
F74 F 0.9244(5) 0.0280(3) 0.1828(3) 0.0868(15) Uani 1 1 d . . .
C74 C 0.9909(6) 0.0788(5) 0.2142(4) 0.0613(18) Uani 1 1 d . . .
F75 F 0.8755(4) 0.0441(3) 0.3218(2) 0.0689(11) Uani 1 1 d . . .
C75 C 0.9658(6) 0.0877(4) 0.2829(4) 0.0536(16) Uani 1 1 d . . .
F76 F 0.9959(4) 0.1466(3) 0.3833(2) 0.0578(9) Uani 1 1 d . . .
C76 C 1.0314(6) 0.1413(4) 0.3145(3) 0.0479(14) Uani 1 1 d . . .
C81 C 1.1355(5) 0.3557(4) 0.2675(3) 0.0417(13) Uani 1 1 d . . .
F82 F 1.3223(3) 0.3895(2) 0.19317(18) 0.0534(9) Uani 1 1 d . . .
C82 C 1.1979(6) 0.4077(4) 0.2140(3) 0.0433(13) Uani 1 1 d . . .
F83 F 1.2062(4) 0.5276(3) 0.1287(2) 0.0682(11) Uani 1 1 d . . .
C83 C 1.1395(7) 0.4797(4) 0.1787(3) 0.0533(16) Uani 1 1 d . . .
F84 F 0.9544(5) 0.5738(3) 0.1619(3) 0.0817(13) Uani 1 1 d . . .
C84 C 1.0117(6) 0.5036(4) 0.1955(4) 0.0546(16) Uani 1 1 d . . .
F85 F 0.8199(4) 0.4738(3) 0.2614(3) 0.0747(12) Uani 1 1 d . . .
C85 C 0.9450(6) 0.4532(4) 0.2463(4) 0.0519(15) Uani 1 1 d . . .
F86 F 0.9350(3) 0.3353(2) 0.32944(19) 0.0528(9) Uani 1 1 d . . .
C86 C 1.0071(6) 0.3813(4) 0.2803(3) 0.0439(13) Uani 1 1 d . . .
C101 C 0.760(3) 0.4108(19) 0.0694(15) 0.135(10) Uani 0.51(2) 1 d PDU A 1
H10A H 0.7265 0.4705 0.0792 0.162 Uiso 0.51(2) 1 calc PR A 1
H10B H 0.7201 0.3954 0.0300 0.162 Uiso 0.51(2) 1 calc PR A 1
C102 C 0.728(3) 0.353(3) 0.1287(19) 0.192(12) Uani 0.51(2) 1 d PDU A 1
H10C H 0.6595 0.3187 0.1219 0.230 Uiso 0.51(2) 1 calc PR A 1
H10D H 0.7046 0.3839 0.1712 0.230 Uiso 0.51(2) 1 calc PR A 1
C103 C 0.846(3) 0.302(2) 0.1294(17) 0.158(13) Uani 0.51(2) 1 d PDU A 1
H10E H 0.8346 0.2435 0.1170 0.189 Uiso 0.51(2) 1 calc PR A 1
H10F H 0.8671 0.2950 0.1777 0.189 Uiso 0.51(2) 1 calc PR A 1
C104 C 0.954(2) 0.3304(17) 0.0859(14) 0.108(7) Uani 0.51(2) 1 d PDU A 1
H10G H 1.0188 0.3410 0.1146 0.129 Uiso 0.51(2) 1 calc PR A 1
H10H H 0.9896 0.2855 0.0546 0.129 Uiso 0.51(2) 1 calc PR A 1
C105 C 0.914(2) 0.4080(15) 0.0467(13) 0.105(7) Uani 0.51(2) 1 d PDU A 1
H10I H 0.9362 0.4039 -0.0037 0.126 Uiso 0.51(2) 1 calc PR A 1
H10J H 0.9486 0.4588 0.0608 0.126 Uiso 0.51(2) 1 calc PR A 1
C106 C 0.709(4) 0.375(2) 0.112(3) 0.193(11) Uani 0.49(2) 1 d PDU A 2
H10K H 0.7037 0.3773 0.1631 0.232 Uiso 0.49(2) 1 calc PR A 2
H10L H 0.6433 0.4181 0.0944 0.232 Uiso 0.49(2) 1 calc PR A 2
C107 C 0.691(2) 0.2899(16) 0.0962(14) 0.115(9) Uani 0.49(2) 1 d PDU A 2
H10M H 0.6255 0.2631 0.1287 0.138 Uiso 0.49(2) 1 calc PR A 2
H10N H 0.6730 0.2886 0.0478 0.138 Uiso 0.49(2) 1 calc PR A 2
C108 C 0.8151(18) 0.2525(14) 0.1067(12) 0.096(7) Uani 0.49(2) 1 d PDU A 2
H10O H 0.8371 0.2031 0.0777 0.115 Uiso 0.49(2) 1 calc PR A 2
H10P H 0.8145 0.2290 0.1557 0.115 Uiso 0.49(2) 1 calc PR A 2
C109 C 0.913(2) 0.3103(16) 0.091(2) 0.120(8) Uani 0.49(2) 1 d PDU A 2
H10R H 0.9595 0.3104 0.1316 0.144 Uiso 0.49(2) 1 calc PR A 2
H10S H 0.9729 0.2914 0.0515 0.144 Uiso 0.49(2) 1 calc PR A 2
C110 C 0.852(3) 0.3960(17) 0.0740(18) 0.124(8) Uani 0.49(2) 1 d PDU A 2
H10T H 0.8541 0.4107 0.0234 0.148 Uiso 0.49(2) 1 calc PR A 2
H10Z H 0.8870 0.4415 0.0955 0.148 Uiso 0.49(2) 1 calc PR A 2

loop_
_atom_site_aniso_label
_atom_site_aniso_U_11
_atom_site_aniso_U_22
_atom_site_aniso_U_33
_atom_site_aniso_U_23
_atom_site_aniso_U_13
_atom_site_aniso_U_12
Zr1 0.0405(3) 0.0453(4) 0.0386(3) -0.0055(2) -0.0016(2) -0.0090(2)
P1 0.0559(10) 0.0521(10) 0.0484(9) -0.0025(8) -0.0035(7) -0.0066(8)
O1 0.055(3) 0.051(3) 0.056(3) -0.002(2) -0.006(2) -0.008(2)
B1 0.037(3) 0.034(3) 0.047(4) 0.001(3) -0.001(3) -0.006(3)
C1 0.043(3) 0.065(4) 0.043(3) -0.014(3) 0.001(3) -0.015(3)
C2 0.054(4) 0.049(4) 0.064(4) -0.011(3) -0.014(3) 0.002(3)
C3 0.066(5) 0.069(5) 0.068(5) -0.012(4) -0.006(4) -0.016(4)
C31 0.061(4) 0.056(4) 0.059(4) -0.016(3) -0.006(3) -0.003(3)
C32 0.067(5) 0.116(8) 0.065(5) -0.023(5) 0.000(4) -0.014(5)
C33 0.083(5) 0.102(6) 0.082(5) -0.013(5) 0.013(4) -0.003(5)
C34 0.100(7) 0.107(8) 0.061(5) -0.020(5) 0.014(5) -0.002(6)
C35 0.127(9) 0.119(9) 0.067(6) -0.041(6) -0.009(6) -0.007(7)
C36 0.082(6) 0.109(7) 0.076(5) -0.040(5) -0.009(4) -0.013(5)
C11 0.053(4) 0.061(4) 0.053(4) -0.013(3) -0.007(3) -0.012(3)
C12 0.048(3) 0.047(4) 0.057(4) 0.003(3) -0.006(3) -0.010(3)
C13 0.050(4) 0.069(5) 0.066(4) -0.015(4) -0.014(3) -0.003(3)
C14 0.050(4) 0.083(5) 0.045(3) -0.002(3) -0.005(3) -0.021(4)
C15 0.064(4) 0.056(4) 0.065(4) -0.004(3) -0.017(3) -0.023(3)
C16 0.040(3) 0.049(4) 0.049(3) 0.001(3) 0.003(3) -0.011(3)
C17 0.046(3) 0.046(3) 0.053(3) 0.004(3) 0.000(3) -0.016(3)
C18 0.043(3) 0.060(4) 0.049(3) -0.006(3) -0.003(3) -0.020(3)
C19 0.043(3) 0.051(4) 0.051(3) -0.003(3) -0.001(3) -0.008(3)
C20 0.040(3) 0.050(4) 0.062(4) -0.010(3) 0.009(3) -0.010(3)
C21 0.074(5) 0.096(7) 0.078(5) -0.044(5) -0.011(4) -0.003(5)
C22 0.070(5) 0.086(6) 0.077(5) 0.018(5) -0.019(4) -0.020(4)
C23 0.063(5) 0.079(6) 0.110(7) -0.046(5) -0.027(5) 0.017(4)
C24 0.058(5) 0.154(9) 0.055(4) 0.007(5) -0.002(4) -0.039(5)
C25 0.105(7) 0.063(5) 0.107(7) 0.006(5) -0.038(6) -0.025(5)
C26 0.061(4) 0.097(6) 0.045(4) -0.006(4) 0.008(3) -0.014(4)
C27 0.072(5) 0.047(4) 0.076(5) 0.010(4) -0.008(4) -0.016(3)
C28 0.066(5) 0.069(5) 0.068(5) -0.012(4) -0.008(4) -0.027(4)
C29 0.045(4) 0.070(5) 0.071(5) 0.013(4) -0.007(3) -0.003(3)
C30 0.069(5) 0.056(4) 0.092(6) -0.020(4) 0.006(4) -0.007(4)
C51 0.065(4) 0.064(5) 0.057(4) 0.009(3) -0.005(3) -0.013(4)
C52 0.111(7) 0.084(6) 0.072(5) 0.012(5) -0.008(5) -0.042(6)
C53 0.184(13) 0.134(11) 0.084(7) 0.033(7) -0.025(8) -0.097(10)
C54 0.145(11) 0.131(11) 0.104(9) 0.039(8) 0.027(8) -0.066(9)
C55 0.126(9) 0.132(11) 0.075(6) 0.014(7) 0.034(6) -0.010(8)
C56 0.098(7) 0.095(7) 0.058(5) 0.003(4) 0.010(4) -0.013(5)
C41 0.059(4) 0.059(4) 0.052(4) -0.010(3) -0.001(3) -0.007(3)
C42 0.075(5) 0.069(5) 0.065(4) -0.011(4) -0.013(4) -0.008(4)
C43 0.104(7) 0.077(6) 0.082(6) -0.001(5) -0.043(5) -0.015(5)
C44 0.086(6) 0.110(8) 0.084(6) -0.009(6) -0.037(5) -0.003(6)
C45 0.092(6) 0.066(5) 0.080(6) -0.001(4) -0.018(5) 0.003(5)
C46 0.072(5) 0.066(5) 0.066(5) 0.001(4) -0.014(4) 0.002(4)
C91 0.040(3) 0.053(4) 0.051(3) -0.002(3) -0.006(3) -0.013(3)
F92 0.067(3) 0.051(2) 0.079(3) 0.013(2) -0.018(2) -0.0098(19)
C92 0.051(4) 0.053(4) 0.064(4) 0.010(3) -0.014(3) -0.017(3)
F93 0.084(3) 0.108(4) 0.083(3) 0.045(3) -0.031(3) -0.036(3)
C93 0.046(4) 0.085(6) 0.067(5) 0.028(4) -0.019(3) -0.024(4)
F94 0.063(3) 0.173(5) 0.042(2) 0.006(3) -0.0065(19) -0.044(3)
C94 0.042(4) 0.110(7) 0.049(4) -0.003(4) -0.005(3) -0.026(4)
F95 0.070(3) 0.120(4) 0.059(2) -0.038(3) 0.000(2) -0.016(3)
C95 0.042(3) 0.070(5) 0.059(4) -0.007(4) -0.006(3) -0.017(3)
F96 0.060(2) 0.055(2) 0.056(2) -0.0132(18) -0.0033(17) -0.0091(18)
C96 0.040(3) 0.064(4) 0.048(3) -0.003(3) -0.004(3) -0.019(3)
C61 0.039(3) 0.041(3) 0.046(3) 0.007(3) -0.008(2) -0.008(2)
F62 0.0466(19) 0.046(2) 0.060(2) -0.0082(16) -0.0063(16) -0.0077(16)
C62 0.042(3) 0.039(3) 0.044(3) -0.001(2) -0.007(2) -0.002(2)
F63 0.050(2) 0.055(2) 0.076(3) -0.0025(19) -0.0160(18) -0.0184(17)
C63 0.046(3) 0.048(4) 0.047(3) 0.003(3) -0.008(3) -0.015(3)
F64 0.0331(19) 0.079(3) 0.109(3) -0.010(3) -0.010(2) -0.0025(19)
C64 0.036(3) 0.055(4) 0.064(4) 0.006(3) -0.010(3) -0.002(3)
F65 0.050(2) 0.059(3) 0.119(4) -0.018(2) -0.004(2) 0.0090(19)
C65 0.044(3) 0.051(4) 0.071(4) -0.002(3) -0.004(3) 0.001(3)
F66 0.048(2) 0.038(2) 0.110(3) -0.018(2) -0.011(2) -0.0007(16)
C66 0.042(3) 0.042(3) 0.063(4) -0.001(3) -0.011(3) -0.003(3)
C71 0.041(3) 0.034(3) 0.056(4) -0.003(3) -0.008(3) -0.004(2)
F72 0.062(2) 0.059(2) 0.053(2) -0.0065(18) 0.0043(17) -0.0177(19)
C72 0.044(3) 0.045(3) 0.056(4) -0.005(3) -0.003(3) -0.007(3)
F73 0.085(3) 0.088(3) 0.064(3) -0.030(2) -0.005(2) -0.018(3)
C73 0.062(4) 0.053(4) 0.064(4) -0.023(3) -0.009(3) -0.002(3)
F74 0.078(3) 0.084(3) 0.111(4) -0.041(3) -0.012(3) -0.032(3)
C74 0.047(4) 0.055(4) 0.088(5) -0.020(4) -0.013(4) -0.014(3)
F75 0.052(2) 0.056(2) 0.100(3) -0.004(2) -0.003(2) -0.0220(19)
C75 0.040(3) 0.038(3) 0.084(5) -0.006(3) -0.006(3) -0.008(3)
F76 0.056(2) 0.060(2) 0.058(2) -0.0031(18) 0.0044(17) -0.0218(18)
C76 0.041(3) 0.045(3) 0.058(4) -0.008(3) -0.003(3) -0.005(3)
C81 0.042(3) 0.045(3) 0.041(3) -0.006(3) -0.009(2) -0.009(3)
F82 0.0434(19) 0.061(2) 0.053(2) 0.0052(17) 0.0014(15) -0.0085(16)
C82 0.043(3) 0.040(3) 0.047(3) -0.007(3) -0.005(3) -0.006(3)
F83 0.079(3) 0.059(2) 0.065(2) 0.018(2) -0.012(2) -0.018(2)
C83 0.068(4) 0.045(4) 0.049(4) 0.003(3) -0.012(3) -0.016(3)
F84 0.081(3) 0.058(3) 0.104(4) 0.015(2) -0.032(3) 0.006(2)
C84 0.055(4) 0.040(3) 0.071(4) 0.000(3) -0.026(3) 0.001(3)
F85 0.045(2) 0.069(3) 0.108(3) -0.010(2) -0.012(2) 0.0119(19)
C85 0.040(3) 0.048(4) 0.069(4) -0.015(3) -0.011(3) 0.003(3)
F86 0.0375(18) 0.058(2) 0.061(2) -0.0045(17) 0.0021(15) -0.0063(16)
C86 0.041(3) 0.046(3) 0.047(3) -0.010(3) -0.004(2) -0.008(3)
C101 0.128(13) 0.128(13) 0.138(13) 0.009(9) -0.004(9) 0.003(9)
C102 0.194(14) 0.191(14) 0.185(14) -0.013(9) -0.014(9) -0.010(9)
C103 0.158(15) 0.160(15) 0.152(15) -0.004(10) -0.020(10) -0.011(10)
C104 0.106(10) 0.118(10) 0.102(9) -0.021(8) -0.017(8) -0.014(8)
C105 0.110(10) 0.112(10) 0.095(9) -0.012(8) -0.015(8) -0.013(8)
C106 0.195(14) 0.190(14) 0.189(14) -0.016(9) -0.017(9) -0.006(9)
C107 0.117(12) 0.117(12) 0.109(11) 0.001(8) -0.015(8) -0.009(9)
C108 0.104(10) 0.092(10) 0.088(10) -0.001(8) -0.006(8) -0.003(8)
C109 0.116(11) 0.125(11) 0.119(10) -0.014(8) -0.014(9) -0.013(8)
C110 0.124(11) 0.128(11) 0.124(11) -0.009(8) -0.028(9) -0.022(9)

loop_
_atom_type_symbol
_atom_type_description
_atom_type_scat_dispersion_real
_atom_type_scat_dispersion_imag
_atom_type_scat_source
C C 0.0033 0.0016 'International Tables Vol C Tables 4.2.6.8 and 6.1.1.4'
H H 0.0000 0.0000 'International Tables Vol C Tables 4.2.6.8 and 6.1.1.4'
B B 0.0013 0.0007 'International Tables Vol C Tables 4.2.6.8 and 6.1.1.4'
P P 0.1023 0.0942 'International Tables Vol C Tables 4.2.6.8 and 6.1.1.4'
O O 0.0106 0.0060 'International Tables Vol C Tables 4.2.6.8 and 6.1.1.4'
F F 0.0171 0.0103 'International Tables Vol C Tables 4.2.6.8 and 6.1.1.4'
Zr Zr -2.9673 0.5597 'International Tables Vol C Tables 4.2.6.8 and 6.1.1.4'

loop_
_geom_angle_atom_site_label_1
_geom_angle_atom_site_label_2
_geom_angle_atom_site_label_3
_geom_angle
O1 Zr1 C1 67.9(2)
O1 Zr1 C20 94.8(2)
C1 Zr1 C20 131.6(2)
O1 Zr1 C15 84.3(2)
C1 Zr1 C15 111.5(2)
C20 Zr1 C15 111.1(2)
O1 Zr1 C19 79.92(19)
C1 Zr1 C19 98.9(2)
C20 Zr1 C19 32.8(2)
C15 Zr1 C19 137.2(2)
O1 Zr1 C17 132.28(19)
C1 Zr1 C17 104.3(2)
C20 Zr1 C17 54.0(2)
C15 Zr1 C17 137.0(2)
C19 Zr1 C17 54.0(2)
O1 Zr1 C11 113.4(2)
C1 Zr1 C11 133.9(2)
C20 Zr1 C11 94.5(2)
C15 Zr1 C11 32.1(2)
C19 Zr1 C11 127.2(2)
C17 Zr1 C11 105.0(2)
O1 Zr1 C16 127.42(19)
C1 Zr1 C16 135.1(2)
C20 Zr1 C16 32.7(2)
C15 Zr1 C16 111.9(2)
C19 Zr1 C16 53.7(2)
C17 Zr1 C16 31.7(2)
C11 Zr1 C16 83.1(2)
O1 Zr1 C18 100.36(19)
C1 Zr1 C18 84.3(2)
C20 Zr1 C18 53.6(2)
C15 Zr1 C18 164.1(2)
C19 Zr1 C18 31.8(2)
C17 Zr1 C18 33.1(2)
C11 Zr1 C18 135.8(2)
C16 Zr1 C18 53.3(2)
O1 Zr1 C14 85.5(2)
C1 Zr1 C14 82.4(2)
C20 Zr1 C14 143.2(2)
C15 Zr1 C14 32.2(2)
C19 Zr1 C14 163.6(2)
C17 Zr1 C14 141.7(2)
C11 Zr1 C14 52.9(2)
C16 Zr1 C14 134.5(2)
C18 Zr1 C14 162.2(2)
O1 Zr1 C13 115.6(2)
C1 Zr1 C13 83.5(2)
C20 Zr1 C13 141.7(2)
C15 Zr1 C13 53.9(2)
C19 Zr1 C13 163.7(2)
C17 Zr1 C13 109.7(2)
C11 Zr1 C13 53.3(2)
C16 Zr1 C13 113.8(2)
C18 Zr1 C13 133.7(2)
C14 Zr1 C13 32.6(2)
O1 Zr1 C12 136.48(18)
C1 Zr1 C12 113.5(2)
C20 Zr1 C12 109.7(2)
C15 Zr1 C12 53.7(2)
C19 Zr1 C12 137.7(2)
C17 Zr1 C12 90.7(2)
C11 Zr1 C12 32.4(2)
C16 Zr1 C12 84.0(2)
C18 Zr1 C12 123.2(2)
C14 Zr1 C12 53.3(2)
C13 Zr1 C12 32.0(2)
O1 P1 C1 100.7(3)
O1 P1 C51 106.7(3)
C1 P1 C51 125.3(3)
O1 P1 C41 111.9(3)
C1 P1 C41 109.7(3)
C51 P1 C41 102.4(3)
O1 P1 Zr1 46.03(17)
C1 P1 Zr1 54.8(2)
C51 P1 Zr1 134.1(3)
C41 P1 Zr1 121.1(2)
P1 O1 Zr1 103.2(2)
C61 B1 C81 112.1(5)
C61 B1 C91 102.4(5)
C81 B1 C91 113.0(5)
C61 B1 C71 115.8(5)
C81 B1 C71 101.4(5)
C91 B1 C71 112.6(5)
C2 C1 P1 129.4(5)
C2 C1 Zr1 142.5(5)
P1 C1 Zr1 88.0(3)
C1 C2 C3 122.9(7)
C1 C2 C31 124.4(7)
C3 C2 C31 112.6(6)
C2 C3 H3A 109.5
C2 C3 H3B 109.5
H3A C3 H3B 109.5
C2 C3 H3C 109.5
H3A C3 H3C 109.5
H3B C3 H3C 109.5
C32 C31 C36 116.6(7)
C32 C31 C2 119.9(7)
C36 C31 C2 123.4(7)
C31 C32 C33 123.0(9)
C31 C32 H32 118.5
C33 C32 H32 118.5
C34 C33 C32 120.2(10)
C34 C33 H33 119.9
C32 C33 H33 119.9
C35 C34 C33 118.3(9)
C35 C34 H34 120.8
C33 C34 H34 120.8
C34 C35 C36 122.2(9)
C34 C35 H35 118.9
C36 C35 H35 118.9
C31 C36 C35 119.6(9)
C31 C36 H36 120.2
C35 C36 H36 120.2
C15 C11 C12 109.3(6)
C15 C11 C21 122.8(7)
C12 C11 C21 126.2(7)
C15 C11 Zr1 73.2(4)
C12 C11 Zr1 75.2(4)
C21 C11 Zr1 129.7(5)
C13 C12 C11 107.1(6)
C13 C12 C22 123.3(7)
C11 C12 C22 128.1(7)
C13 C12 Zr1 73.8(4)
C11 C12 Zr1 72.3(4)
C22 C12 Zr1 130.0(5)
C12 C13 C14 107.4(6)
C12 C13 C23 124.7(8)
C14 C13 C23 127.0(7)
C12 C13 Zr1 74.2(4)
C14 C13 Zr1 73.4(4)
C23 C13 Zr1 126.7(5)
C15 C14 C13 108.1(6)
C15 C14 C24 125.5(8)
C13 C14 C24 125.7(8)
C15 C14 Zr1 72.2(4)
C13 C14 Zr1 74.0(4)
C24 C14 Zr1 127.1(5)
C11 C15 C14 108.0(6)
C11 C15 C25 125.9(8)
C14 C15 C25 125.7(7)
C11 C15 Zr1 74.7(4)
C14 C15 Zr1 75.6(4)
C25 C15 Zr1 120.9(5)
C17 C16 C20 108.6(6)
C17 C16 C26 125.0(6)
C20 C16 C26 124.6(6)
C17 C16 Zr1 73.2(3)
C20 C16 Zr1 71.8(3)
C26 C16 Zr1 133.0(4)
C16 C17 C18 107.5(6)
C16 C17 C27 126.8(6)
C18 C17 C27 124.8(6)
C16 C17 Zr1 75.0(3)
C18 C17 Zr1 74.3(3)
C27 C17 Zr1 124.9(5)
C19 C18 C17 107.9(6)
C19 C18 C28 128.0(6)
C17 C18 C28 123.0(6)
C19 C18 Zr1 73.2(3)
C17 C18 Zr1 72.6(3)
C28 C18 Zr1 129.1(5)
C18 C19 C20 108.3(6)
C18 C19 C29 127.5(6)
C20 C19 C29 123.7(6)
C18 C19 Zr1 75.0(4)
C20 C19 Zr1 72.7(4)
C29 C19 Zr1 124.4(4)
C19 C20 C16 107.5(6)
C19 C20 C30 124.4(7)
C16 C20 C30 127.6(7)
C19 C20 Zr1 74.5(4)
C16 C20 Zr1 75.4(3)
C30 C20 Zr1 121.7(5)
C11 C21 H21A 109.5
C11 C21 H21B 109.5
H21A C21 H21B 109.5
C11 C21 H21C 109.5
H21A C21 H21C 109.5
H21B C21 H21C 109.5
C12 C22 H22A 109.5
C12 C22 H22B 109.5
H22A C22 H22B 109.5
C12 C22 H22C 109.5
H22A C22 H22C 109.5
H22B C22 H22C 109.5
C13 C23 H23A 109.5
C13 C23 H23B 109.5
H23A C23 H23B 109.5
C13 C23 H23C 109.5
H23A C23 H23C 109.5
H23B C23 H23C 109.5
C14 C24 H24A 109.5
C14 C24 H24B 109.5
H24A C24 H24B 109.5
C14 C24 H24C 109.5
H24A C24 H24C 109.5
H24B C24 H24C 109.5
C15 C25 H25A 109.5
C15 C25 H25B 109.5
H25A C25 H25B 109.5
C15 C25 H25C 109.5
H25A C25 H25C 109.5
H25B C25 H25C 109.5
C16 C26 H26A 109.5
C16 C26 H26B 109.5
H26A C26 H26B 109.5
C16 C26 H26C 109.5
H26A C26 H26C 109.5
H26B C26 H26C 109.5
C17 C27 H27A 109.5
C17 C27 H27B 109.5
H27A C27 H27B 109.5
C17 C27 H27C 109.5
H27A C27 H27C 109.5
H27B C27 H27C 109.5
C18 C28 H28A 109.5
C18 C28 H28B 109.5
H28A C28 H28B 109.5
C18 C28 H28C 109.5
H28A C28 H28C 109.5
H28B C28 H28C 109.5
C19 C29 H29A 109.5
C19 C29 H29B 109.5
H29A C29 H29B 109.5
C19 C29 H29C 109.5
H29A C29 H29C 109.5
H29B C29 H29C 109.5
C20 C30 H30A 109.5
C20 C30 H30B 109.5
H30A C30 H30B 109.5
C20 C30 H30C 109.5
H30A C30 H30C 109.5
H30B C30 H30C 109.5
C52 C51 C56 120.0(8)
C52 C51 P1 119.2(6)
C56 C51 P1 120.6(6)
C51 C52 C53 118.8(10)
C51 C52 H52 120.6
C53 C52 H52 120.6
C54 C53 C52 120.2(11)
C54 C53 H53 119.9
C52 C53 H53 119.9
C53 C54 C55 121.4(10)
C53 C54 H54 119.3
C55 C54 H54 119.3
C56 C55 C54 120.8(11)
C56 C55 H55 119.6
C54 C55 H55 119.6
C55 C56 C51 118.5(10)
C55 C56 H56 120.8
C51 C56 H56 120.8
C42 C41 C46 118.4(7)
C42 C41 P1 124.1(6)
C46 C41 P1 117.5(6)
C41 C42 C43 121.4(8)
C41 C42 H42 119.3
C43 C42 H42 119.3
C44 C43 C42 118.5(9)
C44 C43 H43 120.7
C42 C43 H43 120.7
C45 C44 C43 121.2(9)
C45 C44 H44 119.4
C43 C44 H44 119.4
C44 C45 C46 119.9(9)
C44 C45 H45 120.0
C46 C45 H45 120.0
C45 C46 C41 120.5(8)
C45 C46 H46 119.8
C41 C46 H46 119.8
C92 C91 C96 114.3(6)
C92 C91 B1 118.0(6)
C96 C91 B1 127.6(6)
F92 C92 C91 119.6(6)
F92 C92 C93 117.1(6)
C91 C92 C93 123.3(7)
F93 C93 C94 121.4(7)
F93 C93 C92 119.2(8)
C94 C93 C92 119.4(7)
F94 C94 C95 121.3(8)
F94 C94 C93 119.2(8)
C95 C94 C93 119.4(7)
C94 C95 F95 119.5(7)
C94 C95 C96 120.7(7)
F95 C95 C96 119.7(7)
F96 C96 C95 115.7(6)
F96 C96 C91 121.5(6)
C95 C96 C91 122.8(7)
C66 C61 C62 113.3(5)
C66 C61 B1 127.7(5)
C62 C61 B1 118.6(5)
F62 C62 C63 116.1(5)
F62 C62 C61 119.5(5)
C63 C62 C61 124.4(6)
F63 C63 C62 120.5(6)
F63 C63 C64 119.9(5)
C62 C63 C64 119.6(6)
F64 C64 C65 121.3(6)
F64 C64 C63 120.3(6)
C65 C64 C63 118.4(6)
F65 C65 C64 118.7(6)
F65 C65 C66 121.3(6)
C64 C65 C66 120.0(6)
F66 C66 C61 121.0(5)
F66 C66 C65 114.7(6)
C61 C66 C65 124.3(6)
C72 C71 C76 113.2(5)
C72 C71 B1 118.9(5)
C76 C71 B1 127.3(5)
F72 C72 C73 116.8(6)
F72 C72 C71 119.6(5)
C73 C72 C71 123.6(6)
F73 C73 C74 120.8(6)
F73 C73 C72 119.9(6)
C74 C73 C72 119.3(7)
C75 C74 F74 120.7(6)
C75 C74 C73 119.3(6)
F74 C74 C73 120.0(7)
C74 C75 F75 120.1(6)
C74 C75 C76 120.6(6)
F75 C75 C76 119.3(7)
F76 C76 C75 115.2(6)
F76 C76 C71 120.9(5)
C75 C76 C71 123.9(6)
C86 C81 C82 113.5(5)
C86 C81 B1 119.3(5)
C82 C81 B1 126.9(5)
F82 C82 C83 115.2(5)
F82 C82 C81 121.0(5)
C83 C82 C81 123.8(6)
F83 C83 C82 120.5(6)
F83 C83 C84 119.6(6)
C82 C83 C84 119.9(6)
F84 C84 C85 121.0(6)
F84 C84 C83 120.3(6)
C85 C84 C83 118.7(6)
F85 C85 C84 119.3(6)
F85 C85 C86 121.1(6)
C84 C85 C86 119.6(6)
F86 C86 C85 116.0(5)
F86 C86 C81 119.6(5)
C85 C86 C81 124.4(6)
C102 C101 C105 113(2)
C102 C101 H10A 109.0
C105 C101 H10A 109.0
C102 C101 H10B 109.0
C105 C101 H10B 109.0
H10A C101 H10B 107.8
C101 C102 C103 98(2)
C101 C102 H10C 112.2
C103 C102 H10C 112.2
C101 C102 H10D 112.2
C103 C102 H10D 112.2
H10C C102 H10D 109.8
C102 C103 C104 119(2)
C102 C103 H10E 107.5
C104 C103 H10E 107.5
C102 C103 H10F 107.5
C104 C103 H10F 107.5
H10E C103 H10F 107.0
C105 C104 C103 108.0(19)
C105 C104 H10G 110.1
C103 C104 H10G 110.1
C105 C104 H10H 110.1
C103 C104 H10H 110.1
H10G C104 H10H 108.4
C104 C105 C101 99.3(18)
C104 C105 H10I 111.9
C101 C105 H10I 111.9
C104 C105 H10J 111.9
C101 C105 H10J 111.9
H10I C105 H10J 109.6
C107 C106 C110 107(2)
C107 C106 H10K 110.4
C110 C106 H10K 110.4
C107 C106 H10L 110.4
C110 C106 H10L 110.4
H10K C106 H10L 108.6
C108 C107 C106 96(2)
C108 C107 H10M 112.6
C106 C107 H10M 112.6
C108 C107 H10N 112.6
C106 C107 H10N 112.6
H10M C107 H10N 110.1
C107 C108 C109 115.7(18)
C107 C108 H10O 108.4
C109 C108 H10O 108.4
C107 C108 H10P 108.4
C109 C108 H10P 108.4
H10O C108 H10P 107.4
C110 C109 C108 107.3(19)
C110 C109 H10R 110.3
C108 C109 H10R 110.3
C110 C109 H10S 110.3
C108 C109 H10S 110.3
H10R C109 H10S 108.5
C109 C110 C106 95(2)
C109 C110 H10T 112.7
C106 C110 H10T 112.7
C109 C110 H10Z 112.7
C106 C110 H10Z 112.7
H10T C110 H10Z 110.2

loop_
_geom_bond_atom_site_label_1
_geom_bond_atom_site_label_2
_geom_bond_distance
Zr1 O1 2.168(4)
Zr1 C1 2.399(6)
Zr1 C20 2.503(6)
Zr1 C15 2.514(6)
Zr1 C19 2.527(6)
Zr1 C17 2.527(6)
Zr1 C11 2.533(6)
Zr1 C16 2.550(6)
Zr1 C18 2.550(6)
Zr1 C14 2.558(7)
Zr1 C13 2.566(7)
Zr1 C12 2.571(7)
P1 O1 1.543(5)
P1 C1 1.772(7)
P1 C51 1.803(7)
P1 C41 1.810(7)
B1 C61 1.646(8)
B1 C81 1.655(9)
B1 C91 1.658(9)
B1 C71 1.660(9)
C1 C2 1.325(9)
C2 C3 1.475(10)
C2 C31 1.508(10)
C3 H3A 0.9700
C3 H3B 0.9700
C3 H3C 0.9700
C31 C32 1.365(11)
C31 C36 1.393(11)
C32 C33 1.392(12)
C32 H32 0.9400
C33 C34 1.357(14)
C33 H33 0.9400
C34 C35 1.356(15)
C34 H34 0.9400
C35 C36 1.406(13)
C35 H35 0.9400
C36 H36 0.9400
C11 C15 1.394(10)
C11 C12 1.426(10)
C11 C21 1.523(10)
C12 C13 1.417(10)
C12 C22 1.474(10)
C13 C14 1.438(11)
C13 C23 1.503(10)
C14 C15 1.408(11)
C14 C24 1.490(10)
C15 C25 1.493(11)
C16 C17 1.387(9)
C16 C20 1.425(9)
C16 C26 1.503(9)
C17 C18 1.447(9)
C17 C27 1.508(9)
C18 C19 1.392(9)
C18 C28 1.508(9)
C19 C20 1.419(9)
C19 C29 1.503(9)
C20 C30 1.505(10)
C21 H21A 0.9700
C21 H21B 0.9700
C21 H21C 0.9700
C22 H22A 0.9700
C22 H22B 0.9700
C22 H22C 0.9700
C23 H23A 0.9700
C23 H23B 0.9700
C23 H23C 0.9700
C24 H24A 0.9700
C24 H24B 0.9700
C24 H24C 0.9700
C25 H25A 0.9700
C25 H25B 0.9700
C25 H25C 0.9700
C26 H26A 0.9700
C26 H26B 0.9700
C26 H26C 0.9700
C27 H27A 0.9700
C27 H27B 0.9700
C27 H27C 0.9700
C28 H28A 0.9700
C28 H28B 0.9700
C28 H28C 0.9700
C29 H29A 0.9700
C29 H29B 0.9700
C29 H29C 0.9700
C30 H30A 0.9700
C30 H30B 0.9700
C30 H30C 0.9700
C51 C52 1.387(12)
C51 C56 1.400(11)
C52 C53 1.408(13)
C52 H52 0.9400
C53 C54 1.320(18)
C53 H53 0.9400
C54 C55 1.376(18)
C54 H54 0.9400
C55 C56 1.369(14)
C55 H55 0.9400
C56 H56 0.9400
C41 C42 1.346(10)
C41 C46 1.408(11)
C42 C43 1.398(11)
C42 H42 0.9400
C43 C44 1.370(13)
C43 H43 0.9400
C44 C45 1.354(13)
C44 H44 0.9400
C45 C46 1.365(12)
C45 H45 0.9400
C46 H46 0.9400
C91 C92 1.384(9)
C91 C96 1.392(9)
F92 C92 1.355(9)
C92 C93 1.392(10)
F93 C93 1.357(9)
C93 C94 1.372(12)
F94 C94 1.342(8)
C94 C95 1.342(11)
F95 C95 1.343(9)
C95 C96 1.387(9)
F96 C96 1.330(8)
C61 C66 1.374(9)
C61 C62 1.389(8)
F62 C62 1.339(7)
C62 C63 1.373(8)
F63 C63 1.345(7)
C63 C64 1.379(9)
F64 C64 1.332(7)
C64 C65 1.365(10)
F65 C65 1.339(8)
C65 C66 1.380(9)
F66 C66 1.361(7)
C71 C72 1.394(9)
C71 C76 1.396(8)
F72 C72 1.337(7)
C72 C73 1.388(9)
F73 C73 1.343(8)
C73 C74 1.380(10)
F74 C74 1.348(8)
C74 C75 1.340(10)
F75 C75 1.346(7)
C75 C76 1.374(9)
F76 C76 1.344(7)
C81 C86 1.382(8)
C81 C82 1.393(8)
F82 C82 1.346(7)
C82 C83 1.375(9)
F83 C83 1.340(7)
C83 C84 1.379(10)
F84 C84 1.336(7)
C84 C85 1.370(10)
F85 C85 1.339(7)
C85 C86 1.380(9)
F86 C86 1.344(7)
C101 C102 1.413(18)
C101 C105 1.64(3)
C101 H10A 0.9800
C101 H10B 0.9800
C102 C103 1.416(17)
C102 H10C 0.9800
C102 H10D 0.9800
C103 C104 1.419(17)
C103 H10E 0.9800
C103 H10F 0.9800
C104 C105 1.408(16)
C104 H10G 0.9800
C104 H10H 0.9800
C105 H10I 0.9800
C105 H10J 0.9800
C106 C107 1.420(18)
C106 C110 1.67(3)
C106 H10K 0.9800
C106 H10L 0.9800
C107 C108 1.414(17)
C107 H10M 0.9800
C107 H10N 0.9800
C108 C109 1.435(17)
C108 H10O 0.9800
C108 H10P 0.9800
C109 C110 1.433(16)
C109 H10R 0.9800
C109 H10S 0.9800
C110 H10T 0.9800
C110 H10Z 0.9800

loop_
_geom_torsion_atom_site_label_1
_geom_torsion_atom_site_label_2
_geom_torsion_atom_site_label_3
_geom_torsion_atom_site_label_4
_geom_torsion
C1 Zr1 P1 O1 -175.4(3)
C20 Zr1 P1 O1 56.1(3)
C15 Zr1 P1 O1 -62.0(3)
C19 Zr1 P1 O1 75.5(3)
C17 Zr1 P1 O1 117.4(3)
C11 Zr1 P1 O1 -63.9(3)
C16 Zr1 P1 O1 80.4(3)
C18 Zr1 P1 O1 106.9(3)
C14 Zr1 P1 O1 -90.6(3)
C13 Zr1 P1 O1 -116.9(3)
C12 Zr1 P1 O1 -108.7(3)
O1 Zr1 P1 C1 175.4(3)
C20 Zr1 P1 C1 -128.5(3)
C15 Zr1 P1 C1 113.5(3)
C19 Zr1 P1 C1 -109.1(3)
C17 Zr1 P1 C1 -67.2(3)
C11 Zr1 P1 C1 111.6(3)
C16 Zr1 P1 C1 -104.2(3)
C18 Zr1 P1 C1 -77.7(3)
C14 Zr1 P1 C1 84.8(3)
C13 Zr1 P1 C1 58.5(3)
C12 Zr1 P1 C1 66.8(3)
O1 Zr1 P1 C51 67.8(4)
C1 Zr1 P1 C51 -107.6(4)
C20 Zr1 P1 C51 123.9(4)
C15 Zr1 P1 C51 5.8(4)
C19 Zr1 P1 C51 143.3(4)
C17 Zr1 P1 C51 -174.8(4)
C11 Zr1 P1 C51 3.9(4)
C16 Zr1 P1 C51 148.2(4)
C18 Zr1 P1 C51 174.7(4)
C14 Zr1 P1 C51 -22.8(4)
C13 Zr1 P1 C51 -49.1(4)
C12 Zr1 P1 C51 -40.9(4)
O1 Zr1 P1 C41 -91.3(4)
C1 Zr1 P1 C41 93.3(4)
C20 Zr1 P1 C41 -35.2(3)
C15 Zr1 P1 C41 -153.3(3)
C19 Zr1 P1 C41 -15.8(3)
C17 Zr1 P1 C41 26.1(3)
C11 Zr1 P1 C41 -155.2(3)
C16 Zr1 P1 C41 -10.9(4)
C18 Zr1 P1 C41 15.6(3)
C14 Zr1 P1 C41 178.1(3)
C13 Zr1 P1 C41 151.8(3)
C12 Zr1 P1 C41 160.0(3)
C1 P1 O1 Zr1 -3.8(3)
C51 P1 O1 Zr1 -136.0(3)
C41 P1 O1 Zr1 112.7(3)
C1 Zr1 O1 P1 3.0(2)
C20 Zr1 O1 P1 -130.3(3)
C15 Zr1 O1 P1 118.9(3)
C19 Zr1 O1 P1 -101.0(3)
C17 Zr1 O1 P1 -86.5(3)
C11 Zr1 O1 P1 132.7(2)
C16 Zr1 O1 P1 -127.7(3)
C18 Zr1 O1 P1 -76.4(3)
C14 Zr1 O1 P1 86.6(3)
C13 Zr1 O1 P1 73.7(3)
C12 Zr1 O1 P1 104.3(3)
O1 P1 C1 C2 -174.2(6)
C51 P1 C1 C2 -54.6(8)
C41 P1 C1 C2 67.7(7)
Zr1 P1 C1 C2 -177.5(7)
O1 P1 C1 Zr1 3.4(3)
C51 P1 C1 Zr1 123.0(3)
C41 P1 C1 Zr1 -114.8(3)
O1 Zr1 C1 C2 174.3(8)
C20 Zr1 C1 C2 -109.6(8)
C15 Zr1 C1 C2 100.3(8)
C19 Zr1 C1 C2 -110.4(8)
C17 Zr1 C1 C2 -55.4(8)
C11 Zr1 C1 C2 72.5(9)
C16 Zr1 C1 C2 -64.2(9)
C18 Zr1 C1 C2 -82.0(8)
C14 Zr1 C1 C2 86.1(8)
C13 Zr1 C1 C2 53.3(8)
C12 Zr1 C1 C2 41.7(8)
O1 Zr1 C1 P1 -2.54(19)
C20 Zr1 C1 P1 73.5(3)
C15 Zr1 C1 P1 -76.6(3)
C19 Zr1 C1 P1 72.7(3)
C17 Zr1 C1 P1 127.7(2)
C11 Zr1 C1 P1 -104.3(3)
C16 Zr1 C1 P1 118.9(3)
C18 Zr1 C1 P1 101.1(3)
C14 Zr1 C1 P1 -90.8(3)
C13 Zr1 C1 P1 -123.6(3)
C12 Zr1 C1 P1 -135.1(2)
P1 C1 C2 C3 -164.3(5)
Zr1 C1 C2 C3 19.7(12)
P1 C1 C2 C31 18.9(10)
Zr1 C1 C2 C31 -157.1(6)
C1 C2 C31 C32 75.0(10)
C3 C2 C31 C32 -102.1(9)
C1 C2 C31 C36 -107.3(10)
C3 C2 C31 C36 75.6(10)
C36 C31 C32 C33 2.2(14)
C2 C31 C32 C33 -179.9(9)
C31 C32 C33 C34 -0.3(16)
C32 C33 C34 C35 -0.1(16)
C33 C34 C35 C36 -1.6(18)
C32 C31 C36 C35 -3.8(14)
C2 C31 C36 C35 178.4(9)
C34 C35 C36 C31 3.6(17)
O1 Zr1 C11 C15 -26.5(5)
C1 Zr1 C11 C15 54.7(6)
C20 Zr1 C11 C15 -123.7(5)
C19 Zr1 C11 C15 -121.6(4)
C17 Zr1 C11 C15 -177.6(4)
C16 Zr1 C11 C15 -154.4(5)
C18 Zr1 C11 C15 -163.1(4)
C14 Zr1 C11 C15 37.7(4)
C13 Zr1 C11 C15 78.8(5)
C12 Zr1 C11 C15 115.8(6)
O1 Zr1 C11 C12 -142.3(4)
C1 Zr1 C11 C12 -61.2(5)
C20 Zr1 C11 C12 120.5(4)
C15 Zr1 C11 C12 -115.8(6)
C19 Zr1 C11 C12 122.5(4)
C17 Zr1 C11 C12 66.6(4)
C16 Zr1 C11 C12 89.7(4)
C18 Zr1 C11 C12 81.1(5)
C14 Zr1 C11 C12 -78.1(4)
C13 Zr1 C11 C12 -37.0(4)
O1 Zr1 C11 C21 92.6(7)
C1 Zr1 C11 C21 173.8(7)
C20 Zr1 C11 C21 -4.6(7)
C15 Zr1 C11 C21 119.1(9)
C19 Zr1 C11 C21 -2.6(8)
C17 Zr1 C11 C21 -58.5(7)
C16 Zr1 C11 C21 -35.4(7)
C18 Zr1 C11 C21 -44.0(8)
C14 Zr1 C11 C21 156.8(8)
C13 Zr1 C11 C21 -162.1(8)
C12 Zr1 C11 C21 -125.1(9)
C15 C11 C12 C13 0.2(8)
C21 C11 C12 C13 -165.2(7)
Zr1 C11 C12 C13 66.1(5)
C15 C11 C12 C22 166.7(7)
C21 C11 C12 C22 1.3(12)
Zr1 C11 C12 C22 -127.4(7)
C15 C11 C12 Zr1 -65.9(5)
C21 C11 C12 Zr1 128.7(7)
O1 Zr1 C12 C13 -60.0(5)
C1 Zr1 C12 C13 22.0(5)
C20 Zr1 C12 C13 179.6(4)
C15 Zr1 C12 C13 -78.2(5)
C19 Zr1 C12 C13 158.7(4)
C17 Zr1 C12 C13 127.9(4)
C11 Zr1 C12 C13 -114.5(6)
C16 Zr1 C12 C13 159.0(4)
C18 Zr1 C12 C13 120.8(4)
C14 Zr1 C12 C13 -37.8(4)
O1 Zr1 C12 C11 54.5(5)
C1 Zr1 C12 C11 136.5(4)
C20 Zr1 C12 C11 -65.9(4)
C15 Zr1 C12 C11 36.3(4)
C19 Zr1 C12 C11 -86.8(5)
C17 Zr1 C12 C11 -117.6(4)
C16 Zr1 C12 C11 -86.5(4)
C18 Zr1 C12 C11 -124.6(4)
C14 Zr1 C12 C11 76.7(4)
C13 Zr1 C12 C11 114.5(6)
O1 Zr1 C12 C22 179.8(6)
C1 Zr1 C12 C22 -98.2(7)
C20 Zr1 C12 C22 59.4(7)
C15 Zr1 C12 C22 161.6(8)
C19 Zr1 C12 C22 38.5(8)
C17 Zr1 C12 C22 7.7(7)
C11 Zr1 C12 C22 125.3(9)
C16 Zr1 C12 C22 38.8(7)
C18 Zr1 C12 C22 0.7(8)
C14 Zr1 C12 C22 -158.0(8)
C13 Zr1 C12 C22 -120.2(9)
C11 C12 C13 C14 1.3(7)
C22 C12 C13 C14 -166.0(6)
Zr1 C12 C13 C14 66.4(5)
C11 C12 C13 C23 170.9(7)
C22 C12 C13 C23 3.6(11)
Zr1 C12 C13 C23 -124.0(7)
C11 C12 C13 Zr1 -65.1(5)
C22 C12 C13 Zr1 127.6(7)
O1 Zr1 C13 C12 138.6(4)
C1 Zr1 C13 C12 -159.8(4)
C20 Zr1 C13 C12 -0.6(6)
C15 Zr1 C13 C12 77.6(4)
C19 Zr1 C13 C12 -60.5(9)
C17 Zr1 C13 C12 -56.9(4)
C11 Zr1 C13 C12 37.5(4)
C16 Zr1 C13 C12 -23.0(5)
C18 Zr1 C13 C12 -84.1(5)
C14 Zr1 C13 C12 114.1(6)
O1 Zr1 C13 C14 24.5(5)
C1 Zr1 C13 C14 86.1(4)
C20 Zr1 C13 C14 -114.7(5)
C15 Zr1 C13 C14 -36.5(4)
C19 Zr1 C13 C14 -174.6(7)
C17 Zr1 C13 C14 -171.0(4)
C11 Zr1 C13 C14 -76.6(4)
C16 Zr1 C13 C14 -137.1(4)
C18 Zr1 C13 C14 161.8(4)
C12 Zr1 C13 C14 -114.1(6)
O1 Zr1 C13 C23 -99.6(7)
C1 Zr1 C13 C23 -38.0(7)
C20 Zr1 C13 C23 121.2(7)
C15 Zr1 C13 C23 -160.6(8)
C19 Zr1 C13 C23 61.3(12)
C17 Zr1 C13 C23 64.9(8)
C11 Zr1 C13 C23 159.3(9)
C16 Zr1 C13 C23 98.8(7)
C18 Zr1 C13 C23 37.6(9)
C14 Zr1 C13 C23 -124.1(9)
C12 Zr1 C13 C23 121.8(9)
C12 C13 C14 C15 -2.3(8)
C23 C13 C14 C15 -171.6(7)
Zr1 C13 C14 C15 64.6(5)
C12 C13 C14 C24 168.5(7)
C23 C13 C14 C24 -0.7(12)
Zr1 C13 C14 C24 -124.5(7)
C12 C13 C14 Zr1 -67.0(5)
C23 C13 C14 Zr1 123.8(7)
O1 Zr1 C14 C15 86.4(4)
C1 Zr1 C14 C15 154.7(5)
C20 Zr1 C14 C15 -5.6(6)
C19 Zr1 C14 C15 59.0(9)
C17 Zr1 C14 C15 -101.8(5)
C11 Zr1 C14 C15 -37.5(4)
C16 Zr1 C14 C15 -54.7(6)
C18 Zr1 C14 C15 -163.3(6)
C13 Zr1 C14 C15 -115.6(6)
C12 Zr1 C14 C15 -78.4(4)
O1 Zr1 C14 C13 -158.0(4)
C1 Zr1 C14 C13 -89.8(4)
C20 Zr1 C14 C13 110.0(5)
C15 Zr1 C14 C13 115.6(6)
C19 Zr1 C14 C13 174.6(7)
C17 Zr1 C14 C13 13.8(6)
C11 Zr1 C14 C13 78.0(4)
C16 Zr1 C14 C13 60.9(5)
C18 Zr1 C14 C13 -47.7(8)
C12 Zr1 C14 C13 37.1(4)
O1 Zr1 C14 C24 -35.0(8)
C1 Zr1 C14 C24 33.2(8)
C20 Zr1 C14 C24 -127.1(8)
C15 Zr1 C14 C24 -121.5(10)
C19 Zr1 C14 C24 -62.5(12)
C17 Zr1 C14 C24 136.7(7)
C11 Zr1 C14 C24 -159.0(9)
C16 Zr1 C14 C24 -176.1(7)
C18 Zr1 C14 C24 75.2(11)
C13 Zr1 C14 C24 122.9(10)
C12 Zr1 C14 C24 160.1(9)
C12 C11 C15 C14 -1.7(8)
C21 C11 C15 C14 164.3(7)
Zr1 C11 C15 C14 -68.9(5)
C12 C11 C15 C25 -175.5(7)
C21 C11 C15 C25 -9.5(12)
Zr1 C11 C15 C25 117.3(8)
C12 C11 C15 Zr1 67.2(5)
C21 C11 C15 Zr1 -126.8(7)
C13 C14 C15 C11 2.5(8)
C24 C14 C15 C11 -168.4(7)
Zr1 C14 C15 C11 68.3(5)
C13 C14 C15 C25 176.3(7)
C24 C14 C15 C25 5.4(12)
Zr1 C14 C15 C25 -117.9(8)
C13 C14 C15 Zr1 -65.8(5)
C24 C14 C15 Zr1 123.3(7)
O1 Zr1 C15 C11 155.7(5)
C1 Zr1 C15 C11 -140.8(4)
C20 Zr1 C15 C11 62.7(5)
C19 Zr1 C15 C11 87.2(5)
C17 Zr1 C15 C11 3.4(6)
C16 Zr1 C15 C11 27.5(5)
C18 Zr1 C15 C11 47.6(11)
C14 Zr1 C15 C11 -113.7(6)
C13 Zr1 C15 C11 -76.7(5)
C12 Zr1 C15 C11 -36.8(4)
O1 Zr1 C15 C14 -90.6(4)
C1 Zr1 C15 C14 -27.1(5)
C20 Zr1 C15 C14 176.4(4)
C19 Zr1 C15 C14 -159.1(4)
C17 Zr1 C15 C14 117.1(5)
C11 Zr1 C15 C14 113.7(6)
C16 Zr1 C15 C14 141.2(4)
C18 Zr1 C15 C14 161.3(7)
C13 Zr1 C15 C14 37.0(4)
C12 Zr1 C15 C14 76.9(5)
O1 Zr1 C15 C25 32.6(7)
C1 Zr1 C15 C25 96.2(7)
C20 Zr1 C15 C25 -60.3(7)
C19 Zr1 C15 C25 -35.9(8)
C17 Zr1 C15 C25 -119.6(7)
C11 Zr1 C15 C25 -123.0(9)
C16 Zr1 C15 C25 -95.5(7)
C18 Zr1 C15 C25 -75.4(11)
C14 Zr1 C15 C25 123.3(9)
C13 Zr1 C15 C25 160.2(8)
C12 Zr1 C15 C25 -159.8(8)
O1 Zr1 C16 C17 111.9(4)
C1 Zr1 C16 C17 16.4(5)
C20 Zr1 C16 C17 116.7(6)
C15 Zr1 C16 C17 -148.1(4)
C19 Zr1 C16 C17 78.6(4)
C11 Zr1 C16 C17 -133.8(4)
C18 Zr1 C16 C17 38.7(4)
C14 Zr1 C16 C17 -120.1(4)
C13 Zr1 C16 C17 -89.1(4)
C12 Zr1 C16 C17 -101.1(4)
O1 Zr1 C16 C20 -4.8(5)
C1 Zr1 C16 C20 -100.3(4)
C15 Zr1 C16 C20 95.3(4)
C19 Zr1 C16 C20 -38.1(4)
C17 Zr1 C16 C20 -116.7(6)
C11 Zr1 C16 C20 109.5(4)
C18 Zr1 C16 C20 -78.0(4)
C14 Zr1 C16 C20 123.2(4)
C13 Zr1 C16 C20 154.2(4)
C12 Zr1 C16 C20 142.2(4)
O1 Zr1 C16 C26 -125.5(7)
C1 Zr1 C16 C26 139.0(7)
C20 Zr1 C16 C26 -120.8(8)
C15 Zr1 C16 C26 -25.5(7)
C19 Zr1 C16 C26 -158.9(8)
C17 Zr1 C16 C26 122.6(8)
C11 Zr1 C16 C26 -11.2(7)
C18 Zr1 C16 C26 161.3(8)
C14 Zr1 C16 C26 2.5(8)
C13 Zr1 C16 C26 33.4(7)
C12 Zr1 C16 C26 21.4(7)
C20 C16 C17 C18 -4.2(7)
C26 C16 C17 C18 161.0(6)
Zr1 C16 C17 C18 -67.8(4)
C20 C16 C17 C27 -173.7(6)
C26 C16 C17 C27 -8.5(10)
Zr1 C16 C17 C27 122.7(7)
C20 C16 C17 Zr1 63.6(4)
C26 C16 C17 Zr1 -131.3(6)
O1 Zr1 C17 C16 -95.2(4)
C1 Zr1 C17 C16 -168.1(4)
C20 Zr1 C17 C16 -36.7(4)
C15 Zr1 C17 C16 46.0(5)
C19 Zr1 C17 C16 -77.5(4)
C11 Zr1 C17 C16 47.9(4)
C18 Zr1 C17 C16 -113.5(6)
C14 Zr1 C17 C16 95.9(5)
C13 Zr1 C17 C16 103.8(4)
C12 Zr1 C17 C16 77.4(4)
O1 Zr1 C17 C18 18.3(5)
C1 Zr1 C17 C18 -54.6(4)
C20 Zr1 C17 C18 76.8(4)
C15 Zr1 C17 C18 159.5(4)
C19 Zr1 C17 C18 36.0(4)
C11 Zr1 C17 C18 161.4(4)
C16 Zr1 C17 C18 113.5(6)
C14 Zr1 C17 C18 -150.6(4)
C13 Zr1 C17 C18 -142.7(4)
C12 Zr1 C17 C18 -169.1(4)
O1 Zr1 C17 C27 140.1(5)
C1 Zr1 C17 C27 67.1(6)
C20 Zr1 C17 C27 -161.4(7)
C15 Zr1 C17 C27 -78.7(7)
C19 Zr1 C17 C27 157.8(7)
C11 Zr1 C17 C27 -76.8(6)
C16 Zr1 C17 C27 -124.7(8)
C18 Zr1 C17 C27 121.8(8)
C14 Zr1 C17 C27 -28.8(8)
C13 Zr1 C17 C27 -21.0(6)
C12 Zr1 C17 C27 -47.3(6)
C16 C17 C18 C19 3.1(7)
C27 C17 C18 C19 172.9(6)
Zr1 C17 C18 C19 -65.2(4)
C16 C17 C18 C28 -166.0(6)
C27 C17 C18 C28 3.8(10)
Zr1 C17 C18 C28 125.7(6)
C16 C17 C18 Zr1 68.3(4)
C27 C17 C18 Zr1 -121.9(6)
O1 Zr1 C18 C19 -50.8(4)
C1 Zr1 C18 C19 -117.0(4)
C20 Zr1 C18 C19 37.5(4)
C15 Zr1 C18 C19 55.1(10)
C17 Zr1 C18 C19 115.5(5)
C11 Zr1 C18 C19 89.3(5)
C16 Zr1 C18 C19 78.6(4)
C14 Zr1 C18 C19 -158.9(6)
C13 Zr1 C18 C19 167.6(4)
C12 Zr1 C18 C19 128.6(4)
O1 Zr1 C18 C17 -166.3(4)
C1 Zr1 C18 C17 127.4(4)
C20 Zr1 C18 C17 -78.0(4)
C15 Zr1 C18 C17 -60.4(10)
C19 Zr1 C18 C17 -115.5(5)
C11 Zr1 C18 C17 -26.2(5)
C16 Zr1 C18 C17 -37.0(4)
C14 Zr1 C18 C17 85.6(8)
C13 Zr1 C18 C17 52.1(5)
C12 Zr1 C18 C17 13.1(5)
O1 Zr1 C18 C28 74.9(7)
C1 Zr1 C18 C28 8.7(6)
C20 Zr1 C18 C28 163.2(7)
C15 Zr1 C18 C28 -179.2(8)
C19 Zr1 C18 C28 125.7(8)
C17 Zr1 C18 C28 -118.8(8)
C11 Zr1 C18 C28 -145.0(6)
C16 Zr1 C18 C28 -155.7(7)
C14 Zr1 C18 C28 -33.2(11)
C13 Zr1 C18 C28 -66.7(7)
C12 Zr1 C18 C28 -105.7(6)
C17 C18 C19 C20 -0.8(7)
C28 C18 C19 C20 167.6(6)
Zr1 C18 C19 C20 -65.6(4)
C17 C18 C19 C29 -173.1(6)
C28 C18 C19 C29 -4.6(11)
Zr1 C18 C19 C29 122.2(6)
C17 C18 C19 Zr1 64.8(4)
C28 C18 C19 Zr1 -126.8(7)
O1 Zr1 C19 C18 129.3(4)
C1 Zr1 C19 C18 63.8(4)
C20 Zr1 C19 C18 -115.1(5)
C15 Zr1 C19 C18 -160.6(4)
C17 Zr1 C19 C18 -37.5(4)
C11 Zr1 C19 C18 -118.9(4)
C16 Zr1 C19 C18 -77.1(4)
C14 Zr1 C19 C18 157.0(7)
C13 Zr1 C19 C18 -33.3(9)
C12 Zr1 C19 C18 -76.7(5)
O1 Zr1 C19 C20 -115.6(4)
C1 Zr1 C19 C20 178.9(4)
C15 Zr1 C19 C20 -45.5(5)
C17 Zr1 C19 C20 77.6(4)
C11 Zr1 C19 C20 -3.8(5)
C16 Zr1 C19 C20 38.1(4)
C18 Zr1 C19 C20 115.1(5)
C14 Zr1 C19 C20 -87.8(8)
C13 Zr1 C19 C20 81.8(9)
C12 Zr1 C19 C20 38.5(5)
O1 Zr1 C19 C29 3.7(6)
C1 Zr1 C19 C29 -61.7(6)
C20 Zr1 C19 C29 119.4(7)
C15 Zr1 C19 C29 73.9(7)
C17 Zr1 C19 C29 -163.0(7)
C11 Zr1 C19 C29 115.6(6)
C16 Zr1 C19 C29 157.4(7)
C18 Zr1 C19 C29 -125.5(7)
C14 Zr1 C19 C29 31.5(11)
C13 Zr1 C19 C29 -158.8(7)
C12 Zr1 C19 C29 157.8(5)
C18 C19 C20 C16 -1.7(7)
C29 C19 C20 C16 170.9(6)
Zr1 C19 C20 C16 -68.9(4)
C18 C19 C20 C30 -174.7(6)
C29 C19 C20 C30 -2.1(10)
Zr1 C19 C20 C30 118.2(6)
C18 C19 C20 Zr1 67.1(4)
C29 C19 C20 Zr1 -120.3(6)
C17 C16 C20 C19 3.7(7)
C26 C16 C20 C19 -161.5(6)
Zr1 C16 C20 C19 68.2(4)
C17 C16 C20 C30 176.4(6)
C26 C16 C20 C30 11.2(10)
Zr1 C16 C20 C30 -119.1(7)
C17 C16 C20 Zr1 -64.5(4)
C26 C16 C20 Zr1 130.3(6)
O1 Zr1 C20 C19 63.0(4)
C1 Zr1 C20 C19 -1.5(5)
C15 Zr1 C20 C19 148.7(4)
C17 Zr1 C20 C19 -77.7(4)
C11 Zr1 C20 C19 177.0(4)
C16 Zr1 C20 C19 -113.2(5)
C18 Zr1 C20 C19 -36.4(4)
C14 Zr1 C20 C19 151.9(4)
C13 Zr1 C20 C19 -153.3(4)
C12 Zr1 C20 C19 -153.6(4)
O1 Zr1 C20 C16 176.2(4)
C1 Zr1 C20 C16 111.8(4)
C15 Zr1 C20 C16 -98.0(4)
C19 Zr1 C20 C16 113.2(5)
C17 Zr1 C20 C16 35.5(4)
C11 Zr1 C20 C16 -69.8(4)
C18 Zr1 C20 C16 76.9(4)
C14 Zr1 C20 C16 -94.9(5)
C13 Zr1 C20 C16 -40.0(5)
C12 Zr1 C20 C16 -40.4(4)
O1 Zr1 C20 C30 -58.3(6)
C1 Zr1 C20 C30 -122.7(6)
C15 Zr1 C20 C30 27.5(7)
C19 Zr1 C20 C30 -121.3(8)
C17 Zr1 C20 C30 161.0(7)
C11 Zr1 C20 C30 55.7(6)
C16 Zr1 C20 C30 125.5(8)
C18 Zr1 C20 C30 -157.6(7)
C14 Zr1 C20 C30 30.6(8)
C13 Zr1 C20 C30 85.5(7)
C12 Zr1 C20 C30 85.1(6)
O1 P1 C51 C52 0.9(8)
C1 P1 C51 C52 -115.9(7)
C41 P1 C51 C52 118.6(7)
Zr1 P1 C51 C52 -43.2(9)
O1 P1 C51 C56 -174.7(7)
C1 P1 C51 C56 68.5(8)
C41 P1 C51 C56 -57.0(8)
Zr1 P1 C51 C56 141.3(6)
C56 C51 C52 C53 -5.2(15)
P1 C51 C52 C53 179.2(9)
C51 C52 C53 C54 2(2)
C52 C53 C54 C55 3(2)
C53 C54 C55 C56 -4(2)
C54 C55 C56 C51 0.6(19)
C52 C51 C56 C55 4.1(15)
P1 C51 C56 C55 179.7(8)
O1 P1 C41 C42 -124.3(6)
C1 P1 C41 C42 -13.3(7)
C51 P1 C41 C42 121.8(7)
Zr1 P1 C41 C42 -73.4(7)
O1 P1 C41 C46 56.3(6)
C1 P1 C41 C46 167.3(5)
C51 P1 C41 C46 -57.6(6)
Zr1 P1 C41 C46 107.1(6)
C46 C41 C42 C43 -3.1(12)
P1 C41 C42 C43 177.4(7)
C41 C42 C43 C44 4.1(14)
C42 C43 C44 C45 -2.8(16)
C43 C44 C45 C46 0.8(16)
C44 C45 C46 C41 0.2(14)
C42 C41 C46 C45 1.0(12)
P1 C41 C46 C45 -179.5(7)
C61 B1 C91 C92 -67.1(6)
C81 B1 C91 C92 172.2(5)
C71 B1 C91 C92 58.0(7)
C61 B1 C91 C96 107.9(6)
C81 B1 C91 C96 -12.8(8)
C71 B1 C91 C96 -127.0(6)
C96 C91 C92 F92 -178.0(5)
B1 C91 C92 F92 -2.3(8)
C96 C91 C92 C93 2.9(9)
B1 C91 C92 C93 178.5(6)
F92 C92 C93 F93 -1.5(9)
C91 C92 C93 F93 177.7(6)
F92 C92 C93 C94 178.6(6)
C91 C92 C93 C94 -2.2(10)
F93 C93 C94 F94 0.5(10)
C92 C93 C94 F94 -179.6(6)
F93 C93 C94 C95 -179.6(6)
C92 C93 C94 C95 0.3(10)
F94 C94 C95 F95 1.6(10)
C93 C94 C95 F95 -178.4(6)
F94 C94 C95 C96 -179.4(6)
C93 C94 C95 C96 0.6(10)
C94 C95 C96 F96 -179.3(6)
F95 C95 C96 F96 -0.3(8)
C94 C95 C96 C91 0.2(10)
F95 C95 C96 C91 179.2(6)
C92 C91 C96 F96 177.6(5)
B1 C91 C96 F96 2.5(9)
C92 C91 C96 C95 -1.9(9)
B1 C91 C96 C95 -177.0(6)
C81 B1 C61 C66 -127.8(6)
C91 B1 C61 C66 110.8(7)
C71 B1 C61 C66 -12.2(9)
C81 B1 C61 C62 60.1(7)
C91 B1 C61 C62 -61.3(6)
C71 B1 C61 C62 175.7(5)
C66 C61 C62 F62 -179.2(5)
B1 C61 C62 F62 -6.0(8)
C66 C61 C62 C63 1.0(9)
B1 C61 C62 C63 174.1(6)
F62 C62 C63 F63 0.2(8)
C61 C62 C63 F63 -179.9(5)
F62 C62 C63 C64 180.0(5)
C61 C62 C63 C64 -0.1(10)
F63 C63 C64 F64 -0.5(9)
C62 C63 C64 F64 179.7(6)
F63 C63 C64 C65 -179.9(6)
C62 C63 C64 C65 0.3(10)
F64 C64 C65 F65 -1.7(10)
C63 C64 C65 F65 177.7(6)
F64 C64 C65 C66 179.2(6)
C63 C64 C65 C66 -1.3(10)
C62 C61 C66 F66 178.6(5)
B1 C61 C66 F66 6.2(10)
C62 C61 C66 C65 -2.1(9)
B1 C61 C66 C65 -174.5(6)
F65 C65 C66 F66 2.8(10)
C64 C65 C66 F66 -178.2(6)
F65 C65 C66 C61 -176.6(6)
C64 C65 C66 C61 2.4(11)
C61 B1 C71 C72 -59.4(7)
C81 B1 C71 C72 62.2(6)
C91 B1 C71 C72 -176.8(5)
C61 B1 C71 C76 130.1(6)
C81 B1 C71 C76 -108.3(6)
C91 B1 C71 C76 12.7(8)
C76 C71 C72 F72 179.5(5)
B1 C71 C72 F72 7.8(9)
C76 C71 C72 C73 -0.7(9)
B1 C71 C72 C73 -172.4(6)
F72 C72 C73 F73 -0.8(10)
C71 C72 C73 F73 179.4(6)
F72 C72 C73 C74 -179.4(6)
C71 C72 C73 C74 0.8(11)
F73 C73 C74 C75 -178.9(7)
C72 C73 C74 C75 -0.4(11)
F73 C73 C74 F74 -0.7(11)
C72 C73 C74 F74 177.8(7)
F74 C74 C75 F75 1.6(11)
C73 C74 C75 F75 179.8(6)
F74 C74 C75 C76 -178.3(6)
C73 C74 C75 C76 -0.1(11)
C74 C75 C76 F76 178.5(6)
F75 C75 C76 F76 -1.3(9)
C74 C75 C76 C71 0.2(10)
F75 C75 C76 C71 -179.7(6)
C72 C71 C76 F76 -178.1(5)
B1 C71 C76 F76 -7.1(9)
C72 C71 C76 C75 0.2(9)
B1 C71 C76 C75 171.1(6)
C61 B1 C81 C86 -170.5(5)
C91 B1 C81 C86 -55.4(7)
C71 B1 C81 C86 65.4(6)
C61 B1 C81 C82 15.2(8)
C91 B1 C81 C82 130.3(6)
C71 B1 C81 C82 -108.9(6)
C86 C81 C82 F82 -177.4(5)
B1 C81 C82 F82 -2.8(9)
C86 C81 C82 C83 2.3(9)
B1 C81 C82 C83 176.9(6)
F82 C82 C83 F83 -1.6(9)
C81 C82 C83 F83 178.7(6)
F82 C82 C83 C84 179.4(6)
C81 C82 C83 C84 -0.3(10)
F83 C83 C84 F84 0.4(10)
C82 C83 C84 F84 179.5(6)
F83 C83 C84 C85 179.3(6)
C82 C83 C84 C85 -1.6(10)
F84 C84 C85 F85 1.3(10)
C83 C84 C85 F85 -177.6(6)
F84 C84 C85 C86 -179.7(6)
C83 C84 C85 C86 1.4(10)
F85 C85 C86 F86 -1.1(9)
C84 C85 C86 F86 179.9(6)
F85 C85 C86 C81 179.8(6)
C84 C85 C86 C81 0.8(10)
C82 C81 C86 F86 178.4(5)
B1 C81 C86 F86 3.3(8)
C82 C81 C86 C85 -2.6(9)
B1 C81 C86 C85 -177.7(6)
C105 C101 C102 C103 -15(4)
C101 C102 C103 C104 11(5)
C102 C103 C104 C105 -2(5)
C103 C104 C105 C101 -7(3)
C102 C101 C105 C104 15(4)
C110 C106 C107 C108 42(3)
C106 C107 C108 C109 -31(4)
C107 C108 C109 C110 5(4)
C108 C109 C110 C106 20(3)
C107 C106 C110 C109 -41(4)
